data_4100219
_journal_name_full 'Journal of the American Chemical Society'
_journal_paper_doi 10.1021/ja050994z
_journal_year 2005
_chemical_formula_sum 'C36 H45 Mn4 N10 O22.5'
_chemical_formula_weight 1197.58
_space_group_IT_number 2
_symmetry_cell_setting triclinic
_symmetry_space_group_name_Hall '-P 1'
_symmetry_space_group_name_H-M 'P -1'
_cell_angle_alpha 83.31(3)
_cell_angle_beta 83.62(3)
_cell_angle_gamma 88.11(3)
_cell_formula_units_Z 2
_cell_length_a 10.102(2)
_cell_length_b 14.204(3)
_cell_length_c 17.338(4)
_cell_measurement_temperature 150(2)
_cell_volume 2455.1(8)
_diffrn_ambient_temperature 150(2)
_exptl_crystal_density_diffrn 1.620
_cod_depositor_comments
;
The following automatic conversions were performed:
'_symmetry_cell_setting' value 'Triclinic' changed to 'triclinic'
according to '/home/saulius/struct/CIF-dictionaries/cif_core.dic'
dictionary named 'cif_core.dic' version 2.4.1 from 2010-06-29.

Automatic conversion script
Id: cif_fix_enum 1527 2010-12-29 10:47:43Z saulius 
;
_cod_original_formula_sum 'C36 H45 Mn4 N10 O22.50'
_cod_database_code 4100219

loop_
_symmetry_equiv_pos_as_xyz
'x, y, z'
'-x, -y, -z'

loop_
_atom_site_label
_atom_site_type_symbol
_atom_site_fract_x
_atom_site_fract_y
_atom_site_fract_z
_atom_site_U_iso_or_equiv
_atom_site_adp_type
_atom_site_occupancy
_atom_site_symmetry_multiplicity
_atom_site_calc_flag
_atom_site_refinement_flags
_atom_site_disorder_assembly
_atom_site_disorder_group
Mn1 Mn 0.18372(6) 0.40037(4) 0.09981(4) 0.02538(17) Uani 1 1 d . . .
Mn2 Mn 0.02734(6) 0.42551(4) -0.06317(3) 0.02280(16) Uani 1 1 d . . .
Mn3 Mn 0.33204(6) 0.07108(4) 0.37911(4) 0.02578(17) Uani 1 1 d . . .
Mn4 Mn 0.46777(6) 0.09198(4) 0.54605(3) 0.02322(16) Uani 1 1 d . . .
O1 O -0.0249(2) 0.43606(18) 0.06672(15) 0.0225(6) Uani 1 1 d . . .
O2 O 0.1960(3) 0.39866(19) -0.02760(15) 0.0261(6) Uani 1 1 d . . .
OW1 O 0.1756(3) 0.4131(2) 0.22290(19) 0.0398(8) Uani 1 1 d D . .
HW1A H 0.204(5) 0.462(2) 0.238(3) 0.048 Uiso 1 1 d D . .
HW1B H 0.116(4) 0.390(4) 0.257(2) 0.048 Uiso 1 1 d D . .
OW2 O 0.3497(4) 0.0358(3) 0.26107(19) 0.0429(8) Uani 1 1 d D . .
HW2A H 0.398(4) 0.062(4) 0.226(2) 0.051 Uiso 1 1 d D . .
HW2B H 0.316(5) -0.012(2) 0.251(3) 0.051 Uiso 1 1 d D . .
O3 O -0.1467(3) 0.44663(19) -0.08825(17) 0.0291(6) Uani 1 1 d . . .
O4 O 0.5360(2) 0.04500(18) 0.42563(15) 0.0231(6) Uani 1 1 d . . .
O5 O 0.3072(3) 0.10813(19) 0.49963(15) 0.0258(6) Uani 1 1 d . . .
O6 O 0.6353(3) 0.0790(2) 0.58251(16) 0.0290(6) Uani 1 1 d . . .
O11 O 0.3614(3) 0.2942(2) 0.0983(2) 0.0453(8) Uani 1 1 d U . .
O12 O 0.4087(3) 0.4427(3) 0.0878(2) 0.0465(9) Uani 1 1 d U . .
O13 O 0.5686(3) 0.3356(4) 0.0835(2) 0.0722(13) Uani 1 1 d U . .
O21 O 0.1501(3) 0.1720(3) 0.36133(19) 0.0460(9) Uani 1 1 d U . .
O22 O 0.1090(3) 0.0239(3) 0.3931(2) 0.0478(9) Uani 1 1 d U . .
O23 O -0.0545(3) 0.1268(4) 0.3831(3) 0.0807(14) Uani 1 1 d U . .
N2 N 0.1545(3) 0.4131(2) -0.1756(2) 0.0285(8) Uani 1 1 d . . .
N3 N -0.0308(4) 0.2877(2) -0.05507(19) 0.0287(8) Uani 1 1 d . . .
N1 N 0.0586(3) 0.2697(2) 0.13751(19) 0.0269(8) Uani 1 1 d . . .
N5 N 0.3267(3) 0.1272(2) 0.64643(19) 0.0278(8) Uani 1 1 d . . .
N6 N 0.5311(3) 0.2281(2) 0.51721(19) 0.0284(8) Uani 1 1 d . . .
N4 N 0.4620(3) 0.1947(2) 0.33016(19) 0.0265(8) Uani 1 1 d . . .
N11 N 0.4501(4) 0.3587(4) 0.0895(2) 0.0467(11) Uani 1 1 d . . .
N21 N 0.0651(4) 0.1056(4) 0.3792(2) 0.0492(12) Uani 1 1 d . . .
C7 C 0.2830(4) 0.3996(3) -0.1637(2) 0.0288(9) Uani 1 1 d . . .
C8 C 0.3814(5) 0.3872(3) -0.2245(3) 0.0369(11) Uani 1 1 d . . .
H8A H 0.4700 0.3785 -0.2151 0.044 Uiso 1 1 calc R . .
C9 C 0.3462(5) 0.3880(3) -0.2986(3) 0.0434(12) Uani 1 1 d . . .
H9A H 0.4108 0.3796 -0.3400 0.052 Uiso 1 1 calc R . .
C10 C 0.2138(5) 0.4012(3) -0.3116(3) 0.0429(12) Uani 1 1 d . . .
H10A H 0.1881 0.4018 -0.3615 0.051 Uiso 1 1 calc R . .
C11 C 0.1212(5) 0.4134(3) -0.2491(3) 0.0370(11) Uani 1 1 d . . .
H11A H 0.0322 0.4222 -0.2577 0.044 Uiso 1 1 calc R . .
C12 C 0.3126(4) 0.3985(3) -0.0805(2) 0.0320(10) Uani 1 1 d . . .
H12A H 0.3663 0.3425 -0.0665 0.038 Uiso 1 1 calc R . .
H12B H 0.3643 0.4537 -0.0762 0.038 Uiso 1 1 calc R . .
C13 C -0.1586(5) 0.2783(3) -0.0661(2) 0.0335(10) Uani 1 1 d . . .
C14 C -0.2152(5) 0.1902(3) -0.0598(3) 0.0460(13) Uani 1 1 d . . .
H14A H -0.3056 0.1844 -0.0638 0.055 Uiso 1 1 calc R . .
C15 C -0.1337(6) 0.1107(4) -0.0474(3) 0.0533(14) Uani 1 1 d . . .
H15A H -0.1684 0.0504 -0.0448 0.064 Uiso 1 1 calc R . .
C16 C -0.0015(6) 0.1210(3) -0.0387(3) 0.0460(12) Uani 1 1 d . . .
H16A H 0.0542 0.0680 -0.0312 0.055 Uiso 1 1 calc R . .
C17 C 0.0473(5) 0.2104(3) -0.0414(2) 0.0339(10) Uani 1 1 d . . .
H17A H 0.1358 0.2177 -0.0336 0.041 Uiso 1 1 calc R . .
C18 C -0.2339(4) 0.3692(3) -0.0853(3) 0.0351(10) Uani 1 1 d . . .
H18A H -0.2683 0.3691 -0.1354 0.042 Uiso 1 1 calc R . .
H18B H -0.3086 0.3753 -0.0458 0.042 Uiso 1 1 calc R . .
C1 C -0.0731(4) 0.2790(3) 0.1318(2) 0.0246(9) Uani 1 1 d . . .
C2 C -0.1576(4) 0.2025(3) 0.1491(2) 0.0304(10) Uani 1 1 d . . .
H2A H -0.2479 0.2105 0.1435 0.037 Uiso 1 1 calc R . .
C3 C -0.1067(5) 0.1146(3) 0.1746(3) 0.0357(10) Uani 1 1 d . . .
H3A H -0.1621 0.0627 0.1863 0.043 Uiso 1 1 calc R . .
C4 C 0.0284(5) 0.1045(3) 0.1826(3) 0.0388(11) Uani 1 1 d . . .
H4A H 0.0650 0.0463 0.2007 0.047 Uiso 1 1 calc R . .
C5 C 0.1070(5) 0.1833(3) 0.1630(3) 0.0350(10) Uani 1 1 d . . .
H5A H 0.1978 0.1764 0.1675 0.042 Uiso 1 1 calc R . .
C6 C -0.1260(4) 0.3774(3) 0.1089(2) 0.0279(9) Uani 1 1 d . . .
H6A H -0.1982 0.3738 0.0770 0.034 Uiso 1 1 calc R . .
H6B H -0.1614 0.4054 0.1556 0.034 Uiso 1 1 calc R . .
C25 C 0.2010(4) 0.1344(3) 0.6277(2) 0.0291(9) Uani 1 1 d . . .
C26 C 0.0943(5) 0.1502(3) 0.6820(3) 0.0372(11) Uani 1 1 d . . .
H26A H 0.0082 0.1549 0.6675 0.045 Uiso 1 1 calc R . .
C27 C 0.1166(5) 0.1590(3) 0.7575(3) 0.0398(11) Uani 1 1 d . . .
H27A H 0.0459 0.1699 0.7948 0.048 Uiso 1 1 calc R . .
C28 C 0.2458(5) 0.1512(3) 0.7774(3) 0.0350(10) Uani 1 1 d . . .
H28A H 0.2632 0.1561 0.8283 0.042 Uiso 1 1 calc R . .
C29 C 0.3477(5) 0.1360(3) 0.7207(2) 0.0328(10) Uani 1 1 d . . .
H29A H 0.4346 0.1317 0.7339 0.039 Uiso 1 1 calc R . .
C30 C 0.1846(4) 0.1219(3) 0.5446(2) 0.0331(10) Uani 1 1 d . . .
H30A H 0.1289 0.0677 0.5439 0.040 Uiso 1 1 calc R . .
H30B H 0.1394 0.1776 0.5212 0.040 Uiso 1 1 calc R . .
C31 C 0.6576(4) 0.2405(3) 0.5309(2) 0.0316(10) Uani 1 1 d . . .
C32 C 0.7179(5) 0.3277(3) 0.5111(3) 0.0427(12) Uani 1 1 d . . .
H32A H 0.8055 0.3357 0.5205 0.051 Uiso 1 1 calc R . .
C33 C 0.6450(5) 0.4026(3) 0.4769(3) 0.0450(12) Uani 1 1 d . . .
H33A H 0.6839 0.4614 0.4625 0.054 Uiso 1 1 calc R . .
C34 C 0.5152(5) 0.3897(3) 0.4645(3) 0.0422(12) Uani 1 1 d . . .
H34A H 0.4650 0.4398 0.4425 0.051 Uiso 1 1 calc R . .
C35 C 0.4601(5) 0.3017(3) 0.4851(2) 0.0323(10) Uani 1 1 d . . .
H35A H 0.3723 0.2928 0.4766 0.039 Uiso 1 1 calc R . .
C36 C 0.7260(4) 0.1540(3) 0.5661(3) 0.0316(10) Uani 1 1 d . . .
H36A H 0.8007 0.1362 0.5301 0.038 Uiso 1 1 calc R . .
H36B H 0.7600 0.1670 0.6139 0.038 Uiso 1 1 calc R . .
C19 C 0.5923(4) 0.1874(3) 0.3405(2) 0.0256(9) Uani 1 1 d . . .
C20 C 0.6786(4) 0.2621(3) 0.3179(2) 0.0289(9) Uani 1 1 d . . .
H20A H 0.7682 0.2553 0.3256 0.035 Uiso 1 1 calc R . .
C21 C 0.6286(5) 0.3470(3) 0.2838(2) 0.0354(11) Uani 1 1 d . . .
H21A H 0.6841 0.3985 0.2693 0.042 Uiso 1 1 calc R . .
C22 C 0.4958(5) 0.3545(3) 0.2714(2) 0.0369(11) Uani 1 1 d . . .
H22A H 0.4610 0.4105 0.2475 0.044 Uiso 1 1 calc R . .
C23 C 0.4161(5) 0.2775(3) 0.2950(2) 0.0331(10) Uani 1 1 d . . .
H23A H 0.3268 0.2826 0.2863 0.040 Uiso 1 1 calc R . .
C24 C 0.6409(4) 0.0939(3) 0.3779(2) 0.0277(9) Uani 1 1 d . . .
H24A H 0.6775 0.0554 0.3377 0.033 Uiso 1 1 calc R . .
H24B H 0.7114 0.1045 0.4095 0.033 Uiso 1 1 calc R . .
N31 N 0.2603(6) 0.7955(5) 0.2411(4) 0.0477(16) Uani 0.70 1 d PU A 1
O31 O 0.2251(5) 0.8775(3) 0.2333(3) 0.0605(13) Uani 0.80 1 d PU A 1
O32 O 0.1776(6) 0.7270(4) 0.2667(4) 0.0656(16) Uani 0.70 1 d PU A 1
O33 O 0.3759(5) 0.7763(4) 0.2212(4) 0.0688(17) Uani 0.70 1 d PU A 1
N31A N 0.2786(12) 0.6171(8) 0.3076(7) 0.049(4) Uani 0.30 1 d PDU B 2
O31A O 0.1919(17) 0.6016(14) 0.2694(10) 0.056(5) Uani 0.20 1 d PDU B 2
O32A O 0.3406(12) 0.6912(8) 0.3067(7) 0.054(3) Uani 0.30 1 d PDU B 2
O33A O 0.3057(17) 0.5377(9) 0.3360(11) 0.069(5) Uani 0.30 1 d PDU B 2
OW5 O 0.2767(7) 0.5473(5) 0.2967(4) 0.0304(16) Uani 0.50 1 d P C 3
N41 N 0.4243(10) 0.0834(7) -0.0473(7) 0.087(4) Uani 0.50 1 d PDU . .
O41 O 0.3444(10) 0.0222(7) -0.0592(6) 0.041(3) Uani 0.30 1 d PDU D 1
O42 O 0.3716(16) 0.1519(8) -0.0254(9) 0.054(3) Uani 0.30 1 d PDU D 1
O43 O 0.5152(14) 0.0372(9) -0.0100(10) 0.078(4) Uani 0.30 1 d PDU . 1
O41B O 0.4412(16) 0.1674(10) -0.0775(11) 0.044(4) Uani 0.20 1 d PDU D 2
O42B O 0.5208(18) 0.0588(12) -0.0908(10) 0.058(5) Uani 0.20 1 d PDU D 2
O43B O 0.3276(16) 0.1083(14) -0.0002(10) 0.050(5) Uani 0.20 1 d PDU D 2
N41A N 0.1007(11) 0.4339(7) 0.4647(6) 0.069(3) Uani 0.50 1 d PDU . .
O41A O 0.0668(10) 0.3717(7) 0.5224(6) 0.083 Uiso 0.50 1 d PD . .
O42A O 0.1947(9) 0.4333(6) 0.4442(5) 0.062(2) Uani 0.50 1 d PDU . .
O43A O -0.0127(8) 0.4739(6) 0.4424(4) 0.065(2) Uani 0.50 1 d PDU . .
OW3 O 0.5248(5) 0.1164(3) 0.1457(3) 0.0691(12) Uani 1 1 d DU . .
HW3A H 0.514(7) 0.172(2) 0.129(4) 0.083 Uiso 1 1 d D . .
HW3B H 0.529(7) 0.086(4) 0.108(3) 0.083 Uiso 1 1 d D . .
OW4 O -0.0180(5) 0.3479(3) 0.3325(3) 0.0781(14) Uani 1 1 d DU . .
HW4A H 0.000(7) 0.2910(16) 0.341(4) 0.094 Uiso 1 1 d D . .
HW4B H 0.019(7) 0.371(4) 0.365(3) 0.094 Uiso 1 1 d D . .

loop_
_atom_site_aniso_label
_atom_site_aniso_U_11
_atom_site_aniso_U_22
_atom_site_aniso_U_33
_atom_site_aniso_U_23
_atom_site_aniso_U_13
_atom_site_aniso_U_12
Mn1 0.0182(3) 0.0288(4) 0.0284(3) 0.0027(3) -0.0061(3) -0.0001(3)
Mn2 0.0202(3) 0.0214(3) 0.0267(3) -0.0008(2) -0.0043(2) -0.0006(2)
Mn3 0.0177(3) 0.0317(4) 0.0270(3) 0.0023(3) -0.0052(3) 0.0021(3)
Mn4 0.0182(3) 0.0239(3) 0.0271(3) 0.0003(2) -0.0041(2) 0.0010(2)
O1 0.0184(14) 0.0218(14) 0.0262(14) 0.0012(11) -0.0016(11) -0.0020(11)
O2 0.0202(14) 0.0296(16) 0.0271(15) -0.0004(12) -0.0001(12) 0.0030(12)
OW1 0.048(2) 0.038(2) 0.0340(18) 0.0024(15) -0.0109(15) -0.0111(16)
OW2 0.053(2) 0.046(2) 0.0301(18) -0.0004(15) -0.0068(16) -0.0159(17)
O3 0.0233(15) 0.0264(15) 0.0387(17) 0.0007(12) -0.0121(13) -0.0048(12)
O4 0.0165(13) 0.0267(15) 0.0250(14) 0.0025(11) -0.0027(11) -0.0001(11)
O5 0.0171(14) 0.0331(16) 0.0268(15) -0.0021(12) -0.0033(11) 0.0055(12)
O6 0.0230(15) 0.0298(16) 0.0340(16) 0.0018(12) -0.0069(12) -0.0043(12)
O11 0.0299(18) 0.052(2) 0.050(2) 0.0071(16) -0.0045(15) 0.0072(16)
O12 0.0319(18) 0.057(2) 0.048(2) 0.0104(17) -0.0092(15) -0.0115(17)
O13 0.0191(18) 0.131(4) 0.060(2) 0.011(2) -0.0025(16) 0.014(2)
O21 0.0332(18) 0.057(2) 0.0439(19) 0.0092(16) -0.0070(15) 0.0111(17)
O22 0.0304(18) 0.064(2) 0.047(2) 0.0070(17) -0.0096(15) -0.0054(17)
O23 0.0210(19) 0.136(4) 0.077(3) 0.017(3) -0.0042(18) 0.017(2)
N2 0.031(2) 0.0237(18) 0.0293(19) 0.0007(14) -0.0016(15) -0.0007(15)
N3 0.037(2) 0.0247(19) 0.0242(18) -0.0007(14) -0.0025(16) -0.0038(16)
N1 0.0260(19) 0.0274(19) 0.0268(18) 0.0001(14) -0.0051(15) 0.0012(15)
N5 0.0271(19) 0.0265(19) 0.0300(19) -0.0022(15) -0.0061(15) 0.0024(15)
N6 0.031(2) 0.0281(19) 0.0267(18) -0.0043(15) -0.0035(15) -0.0011(15)
N4 0.0280(19) 0.0270(19) 0.0244(18) -0.0017(14) -0.0052(15) 0.0023(15)
N11 0.020(2) 0.081(4) 0.035(2) 0.011(2) -0.0057(17) 0.003(2)
N21 0.019(2) 0.091(4) 0.034(2) 0.006(2) -0.0023(17) 0.003(2)
C7 0.031(2) 0.020(2) 0.033(2) -0.0004(17) 0.0032(19) -0.0002(17)
C8 0.038(3) 0.030(2) 0.039(3) -0.002(2) 0.010(2) 0.003(2)
C9 0.058(3) 0.034(3) 0.034(3) -0.002(2) 0.012(2) 0.000(2)
C10 0.066(4) 0.037(3) 0.025(2) -0.0015(19) 0.001(2) -0.006(2)
C11 0.049(3) 0.031(2) 0.031(2) 0.0017(19) -0.007(2) 0.000(2)
C12 0.021(2) 0.037(3) 0.037(2) -0.0032(19) 0.0003(18) 0.0055(18)
C13 0.043(3) 0.035(3) 0.024(2) 0.0004(18) -0.0082(19) -0.012(2)
C14 0.056(3) 0.036(3) 0.047(3) 0.003(2) -0.015(3) -0.019(2)
C15 0.078(4) 0.028(3) 0.055(3) 0.005(2) -0.015(3) -0.017(3)
C16 0.062(4) 0.030(3) 0.044(3) 0.002(2) -0.006(3) -0.002(2)
C17 0.045(3) 0.027(2) 0.029(2) -0.0019(18) -0.001(2) -0.001(2)
C18 0.033(2) 0.037(3) 0.037(2) 0.000(2) -0.010(2) -0.012(2)
C1 0.024(2) 0.026(2) 0.023(2) -0.0018(16) -0.0006(17) -0.0011(17)
C2 0.028(2) 0.031(2) 0.031(2) -0.0002(18) 0.0002(18) -0.0064(18)
C3 0.043(3) 0.026(2) 0.036(2) 0.0025(19) -0.001(2) -0.011(2)
C4 0.050(3) 0.026(2) 0.039(3) 0.0083(19) -0.009(2) 0.005(2)
C5 0.036(3) 0.033(3) 0.036(2) 0.0017(19) -0.011(2) 0.003(2)
C6 0.018(2) 0.027(2) 0.036(2) 0.0027(18) 0.0008(18) -0.0011(17)
C25 0.028(2) 0.029(2) 0.030(2) -0.0002(18) -0.0042(18) 0.0043(18)
C26 0.028(2) 0.045(3) 0.037(3) -0.005(2) -0.002(2) 0.004(2)
C27 0.038(3) 0.044(3) 0.035(3) -0.007(2) 0.005(2) 0.004(2)
C28 0.044(3) 0.032(2) 0.029(2) -0.0067(19) -0.003(2) 0.000(2)
C29 0.034(2) 0.031(2) 0.034(2) -0.0051(19) -0.008(2) 0.0009(19)
C30 0.020(2) 0.051(3) 0.029(2) -0.008(2) -0.0037(18) 0.0069(19)
C31 0.036(3) 0.034(2) 0.025(2) -0.0058(18) -0.0012(19) -0.0094(19)
C32 0.048(3) 0.040(3) 0.041(3) -0.008(2) -0.004(2) -0.015(2)
C33 0.064(4) 0.028(3) 0.042(3) 0.000(2) -0.003(3) -0.010(2)
C34 0.058(3) 0.031(3) 0.036(3) -0.005(2) 0.000(2) 0.002(2)
C35 0.040(3) 0.026(2) 0.030(2) -0.0043(18) -0.003(2) 0.0037(19)
C36 0.025(2) 0.037(3) 0.033(2) 0.0002(19) -0.0058(19) -0.0074(19)
C19 0.027(2) 0.027(2) 0.022(2) -0.0025(16) 0.0017(17) 0.0026(17)
C20 0.024(2) 0.032(2) 0.028(2) -0.0029(18) 0.0036(18) -0.0003(18)
C21 0.045(3) 0.028(2) 0.030(2) -0.0006(18) 0.009(2) -0.005(2)
C22 0.053(3) 0.030(2) 0.025(2) 0.0043(18) -0.002(2) 0.006(2)
C23 0.037(3) 0.031(2) 0.031(2) 0.0017(19) -0.010(2) 0.007(2)
C24 0.018(2) 0.028(2) 0.034(2) 0.0045(18) 0.0018(17) -0.0004(17)
N31 0.042(4) 0.059(4) 0.049(3) -0.030(3) -0.014(3) 0.020(3)
O31 0.097(4) 0.035(3) 0.057(3) -0.014(2) -0.031(3) -0.003(2)
O32 0.050(3) 0.052(3) 0.093(4) -0.014(3) 0.005(3) 0.001(3)
O33 0.034(3) 0.079(4) 0.099(4) -0.024(3) -0.017(3) 0.007(3)
N31A 0.044(7) 0.067(8) 0.034(6) -0.016(6) 0.015(6) -0.015(6)
O31A 0.054(8) 0.063(9) 0.052(8) -0.003(7) -0.013(7) -0.021(7)
O32A 0.053(6) 0.049(6) 0.064(7) -0.016(5) -0.007(5) -0.008(5)
O33A 0.069(8) 0.031(7) 0.095(9) 0.002(7) 0.027(7) 0.014(6)
OW5 0.040(4) 0.022(4) 0.033(4) -0.006(3) -0.019(3) 0.000(3)
N41 0.073(7) 0.092(7) 0.108(8) -0.031(6) -0.054(6) 0.024(6)
O41 0.026(5) 0.047(6) 0.050(6) 0.006(5) -0.008(4) -0.007(4)
O42 0.079(8) 0.021(6) 0.069(7) -0.012(6) -0.037(6) 0.025(6)
O43 0.070(7) 0.069(8) 0.097(8) -0.002(7) -0.024(7) 0.006(7)
O41B 0.038(7) 0.036(8) 0.062(8) -0.008(7) -0.028(7) 0.006(6)
O42B 0.082(9) 0.038(8) 0.054(8) -0.029(7) 0.021(7) -0.025(7)
O43B 0.035(8) 0.046(9) 0.061(9) 0.026(7) 0.003(7) 0.001(7)
N41A 0.079(6) 0.076(6) 0.055(5) 0.030(5) -0.048(5) -0.043(6)
O42A 0.059(5) 0.062(5) 0.067(5) 0.010(4) -0.034(4) -0.008(4)
O43A 0.081(5) 0.064(5) 0.057(4) -0.005(4) -0.040(4) 0.003(4)
OW3 0.076(3) 0.056(3) 0.070(3) -0.012(2) 0.023(2) -0.019(2)
OW4 0.068(3) 0.062(3) 0.100(4) -0.016(3) 0.026(2) -0.027(2)

loop_
_geom_bond_atom_site_label_1
_geom_bond_atom_site_label_2
_geom_bond_distance
_geom_bond_site_symmetry_2
_geom_bond_publ_flag
Mn1 OW1 2.155(3) . ?
Mn1 O3 2.183(3) 2_565 ?
Mn1 O2 2.202(3) . ?
Mn1 N1 2.271(3) . ?
Mn1 O1 2.272(3) . ?
Mn1 O11 2.305(3) . ?
Mn1 O12 2.351(3) . ?
Mn2 O3 1.864(3) . ?
Mn2 O2 1.888(3) . ?
Mn2 O1 1.959(3) 2_565 ?
Mn2 N3 2.047(3) . ?
Mn2 N2 2.234(4) . ?
Mn2 O1 2.276(3) . ?
Mn2 Mn2 3.2116(15) 2_565 ?
Mn3 OW2 2.150(3) . ?
Mn3 O6 2.184(3) 2_656 ?
Mn3 O5 2.199(3) . ?
Mn3 N4 2.254(4) . ?
Mn3 O4 2.298(3) . ?
Mn3 O21 2.319(3) . ?
Mn3 O22 2.351(3) . ?
Mn4 O6 1.868(3) . ?
Mn4 O5 1.886(3) . ?
Mn4 O4 1.951(3) 2_656 ?
Mn4 N6 2.046(4) . ?
Mn4 N5 2.217(4) . ?
Mn4 O4 2.292(3) . ?
Mn4 Mn4 3.2295(15) 2_656 ?
O1 C6 1.422(5) . ?
O1 Mn2 1.959(3) 2_565 ?
O2 C12 1.411(5) . ?
OW1 HW1A 0.84(2) . ?
OW1 HW1B 0.84(2) . ?
OW2 HW2A 0.80(2) . ?
OW2 HW2B 0.81(2) . ?
O3 C18 1.425(5) . ?
O3 Mn1 2.183(3) 2_565 ?
O4 C24 1.418(5) . ?
O4 Mn4 1.951(3) 2_656 ?
O5 C30 1.409(5) . ?
O6 C36 1.411(5) . ?
O6 Mn3 2.184(3) 2_656 ?
O11 N11 1.287(5) . ?
O12 N11 1.250(6) . ?
O13 N11 1.227(5) . ?
O21 N21 1.283(6) . ?
O22 N21 1.236(6) . ?
O23 N21 1.232(5) . ?
N2 C7 1.341(5) . ?
N2 C11 1.352(5) . ?
N3 C13 1.339(6) . ?
N3 C17 1.345(6) . ?
N1 C1 1.346(5) . ?
N1 C5 1.350(5) . ?
N5 C25 1.343(5) . ?
N5 C29 1.348(5) . ?
N6 C31 1.346(5) . ?
N6 C35 1.349(5) . ?
N4 C19 1.348(5) . ?
N4 C23 1.354(5) . ?
C7 C8 1.389(6) . ?
C7 C12 1.504(6) . ?
C8 C9 1.369(7) . ?
C8 H8A 0.9300 . ?
C9 C10 1.384(7) . ?
C9 H9A 0.9300 . ?
C10 C11 1.373(7) . ?
C10 H10A 0.9300 . ?
C11 H11A 0.9300 . ?
C12 H12A 0.9700 . ?
C12 H12B 0.9700 . ?
C13 C14 1.380(6) . ?
C13 C18 1.498(6) . ?
C14 C15 1.387(7) . ?
C14 H14A 0.9300 . ?
C15 C16 1.375(7) . ?
C15 H15A 0.9300 . ?
C16 C17 1.371(6) . ?
C16 H16A 0.9300 . ?
C17 H17A 0.9300 . ?
C18 H18A 0.9700 . ?
C18 H18B 0.9700 . ?
C1 C2 1.389(6) . ?
C1 C6 1.505(6) . ?
C2 C3 1.378(6) . ?
C2 H2A 0.9300 . ?
C3 C4 1.388(6) . ?
C3 H3A 0.9300 . ?
C4 C5 1.381(6) . ?
C4 H4A 0.9300 . ?
C5 H5A 0.9300 . ?
C6 H6A 0.9700 . ?
C6 H6B 0.9700 . ?
C25 C26 1.380(6) . ?
C25 C30 1.500(6) . ?
C26 C27 1.374(6) . ?
C26 H26A 0.9300 . ?
C27 C28 1.384(6) . ?
C27 H27A 0.9300 . ?
C28 C29 1.373(6) . ?
C28 H28A 0.9300 . ?
C29 H29A 0.9300 . ?
C30 H30A 0.9700 . ?
C30 H30B 0.9700 . ?
C31 C32 1.389(6) . ?
C31 C36 1.491(6) . ?
C32 C33 1.387(7) . ?
C32 H32A 0.9300 . ?
C33 C34 1.374(7) . ?
C33 H33A 0.9300 . ?
C34 C35 1.377(6) . ?
C34 H34A 0.9300 . ?
C35 H35A 0.9300 . ?
C36 H36A 0.9700 . ?
C36 H36B 0.9700 . ?
C19 C20 1.389(6) . ?
C19 C24 1.500(6) . ?
C20 C21 1.385(6) . ?
C20 H20A 0.9300 . ?
C21 C22 1.381(7) . ?
C21 H21A 0.9300 . ?
C22 C23 1.376(6) . ?
C22 H22A 0.9300 . ?
C23 H23A 0.9300 . ?
C24 H24A 0.9700 . ?
C24 H24B 0.9700 . ?
N31 O31 1.203(7) . ?
N31 O33 1.212(7) . ?
N31 O32 1.309(9) . ?
N31A O31A 1.195(10) . ?
N31A O33A 1.214(10) . ?
N31A O32A 1.241(9) . ?
N41 O42 1.175(11) . ?
N41 O42B 1.232(12) . ?
N41 O41B 1.255(12) . ?
N41 O41 1.255(11) . ?
N41 O43B 1.270(13) . ?
N41 O43 1.298(12) . ?
O43 O43 1.12(3) 2_655 ?
O41B O42B 1.74(2) . ?
O41B O43B 1.81(2) . ?
N41A O42A 0.977(11) . ?
N41A O41A 1.280(11) . ?
N41A O43A 1.338(11) . ?
OW3 HW3A 0.82(2) . ?
OW3 HW3B 0.81(2) . ?
OW4 HW4A 0.82(2) . ?
OW4 HW4B 0.82(2) . ?
